data_4303833
loop_
_publ_author_name
'Albert Schr\"ockeneder'
'Pedro Traar'
'Georg Raber'
'Judith Baumgartner'
'Ferdinand Belaj'
'Nadia C. M\"osch-Zanetti'

_publ_contact_author_address
; Institute of Chemistry,
  Karl-Franzens University Graz,
  Schubertstr. 1,
  A-8010 Graz,
  Austria
;
_publ_contact_author_email ferdinand.belaj@uni-graz.at
_publ_contact_author_fax 43(316)3809835
_publ_contact_author_name 'Ferdinand Belaj'
_publ_contact_author_phone 43(316)3805288
_publ_section_title
;
Oxorhenium(V) Complexes with Ketiminato Ligands: Coordination Chemistry and
Epoxidation of Cyclooctene
;
_journal_name_full 'Inorganic Chemistry'
_journal_page_first 11608
_journal_page_last 11614
_journal_paper_doi 10.1021/ic901455g
_journal_volume 48
_journal_year 2009
_chemical_compound_source 'synthetical product'
_chemical_formula_moiety 'C22 H24 Br N2 O3 Re'
_chemical_formula_sum 'C22 H24 Br N2 O3 Re'
_chemical_formula_weight 630.54
_chemical_name_systematic ' bromooxo-bis[4-(phenylimino)-2-pentanonato-N,O]rhenium(V)'
_space_group_IT_number 2
_symmetry_cell_setting triclinic
_symmetry_space_group_name_Hall '-P 1'
_symmetry_space_group_name_H-M 'P -1'
_atom_sites_solution_hydrogens geom
_atom_sites_solution_primary direct
_atom_sites_solution_secondary difmap
_audit_creation_method 'manual edited SHELXL-97 .cif file'
_cell_angle_alpha 72.491(18)
_cell_angle_beta 71.40(2)
_cell_angle_gamma 69.02(2)
_cell_formula_units_Z 2
_cell_length_a 9.687(2)
_cell_length_b 9.741(2)
_cell_length_c 13.447(3)
_cell_measurement_reflns_used 55
_cell_measurement_temperature 95(2)
_cell_measurement_theta_max 20.04
_cell_measurement_theta_min 6.20
_cell_volume 1097.6(4)
_computing_cell_refinement 'local software'
_computing_data_collection 'local software'
_computing_data_reduction 'local software'
_computing_molecular_graphics 'ORTEP (Johnson, 1965)'
_computing_publication_material 'SHELXL-97 (Sheldrick, 1997)'
_computing_structure_refinement 'SHELXL-97 (Sheldrick, 1997)'
_computing_structure_solution 'SHELXS-97 (Sheldrick, 1997)'
_diffrn_ambient_temperature 95(2)
_diffrn_measured_fraction_theta_full 0.991
_diffrn_measured_fraction_theta_max 0.991
_diffrn_measurement_device 'four-circle diffractometer'
_diffrn_measurement_device_type Stoe
_diffrn_measurement_method '\w scans'
_diffrn_radiation_monochromator graphite
_diffrn_radiation_source 'fine-focus sealed tube'
_diffrn_radiation_type MoK\a
_diffrn_radiation_wavelength 0.71069
_diffrn_reflns_av_R_equivalents 0.0349
_diffrn_reflns_av_sigmaI/netI 0.0491
_diffrn_reflns_limit_h_max 13
_diffrn_reflns_limit_h_min -13
_diffrn_reflns_limit_k_max 4
_diffrn_reflns_limit_k_min -13
_diffrn_reflns_limit_l_max 18
_diffrn_reflns_limit_l_min -18
_diffrn_reflns_number 7414
_diffrn_reflns_theta_full 30.00
_diffrn_reflns_theta_max 30.00
_diffrn_reflns_theta_min 2.52
_diffrn_standards_decay_% 3.23
_diffrn_standards_interval_count 100
_diffrn_standards_number 3
_exptl_absorpt_coefficient_mu 7.381
_exptl_absorpt_correction_T_max 0.443
_exptl_absorpt_correction_T_min 0.194
_exptl_absorpt_correction_type empirical
_exptl_absorpt_process_details 'Parkin, S., Moezzi, B. and Hope H. (1995) J. Appl. Cryst. 28, 53-56'
_exptl_crystal_colour green
_exptl_crystal_density_diffrn 1.908
_exptl_crystal_density_method 'not measured'
_exptl_crystal_description block
_exptl_crystal_F_000 608
_exptl_crystal_size_max 0.25
_exptl_crystal_size_mid 0.20
_exptl_crystal_size_min 0.11
_refine_diff_density_max 2.964
_refine_diff_density_min -3.621
_refine_diff_density_rms 0.259
_refine_ls_extinction_method none
_refine_ls_goodness_of_fit_ref 1.062
_refine_ls_hydrogen_treatment refU
_refine_ls_matrix_type full
_refine_ls_number_parameters 274
_refine_ls_number_reflns 6356
_refine_ls_number_restraints 0
_refine_ls_restrained_S_all 1.062
_refine_ls_R_factor_all 0.0441
_refine_ls_R_factor_gt 0.0413
_refine_ls_shift/su_max 0.002
_refine_ls_shift/su_mean 0.000
_refine_ls_structure_factor_coef Fsqd
_refine_ls_weighting_details 'calc w=1/[\s^2^(Fo^2^)+(0.0733P)^2^+1.3123P] where P=(Fo^2^+2Fc^2^)/3'
_refine_ls_weighting_scheme calc
_refine_ls_wR_factor_gt 0.1097
_refine_ls_wR_factor_ref 0.1122
_reflns_number_gt 5975
_reflns_number_total 6356
_reflns_threshold_expression >2sigma(I)
_cod_data_source_file ic901455g_si_001_5.cif
_cod_data_source_block cis-N,N-7-triclinic
_cod_database_code 4303833

loop_
_symmetry_equiv_pos_as_xyz
'x, y, z'
'-x, -y, -z'

loop_
_atom_site_label
_atom_site_type_symbol
_atom_site_fract_x
_atom_site_fract_y
_atom_site_fract_z
_atom_site_U_iso_or_equiv
_atom_site_adp_type
_atom_site_occupancy
_atom_site_symmetry_multiplicity
_atom_site_calc_flag
_atom_site_refinement_flags
_atom_site_disorder_assembly
_atom_site_disorder_group
Re1 Re 0.570211(18) 0.463432(18) 0.689082(12) 0.01181(7) Uani 1 1 d . . .
Br1 Br 0.68640(5) 0.64036(6) 0.71927(4) 0.01823(11) Uani 1 1 d . . .
O1 O 0.4811(4) 0.5868(4) 0.5956(3) 0.0196(7) Uani 1 1 d . . .
C11 C 0.9924(6) 0.2339(6) 0.4972(4) 0.0238(10) Uani 1 1 d . . .
H111 H 1.0074 0.3177 0.4366 0.028(11) Uiso 1 1 calc R . .
H112 H 1.0229 0.1416 0.4707 0.028(11) Uiso 1 1 calc R . .
H113 H 1.0544 0.2206 0.5464 0.028(11) Uiso 1 1 calc R . .
C12 C 0.8272(5) 0.2677(6) 0.5557(4) 0.0163(9) Uani 1 1 d . . .
C13 C 0.7449(6) 0.1745(6) 0.5646(4) 0.0199(9) Uani 1 1 d . . .
H13 H 0.7987 0.0889 0.5335 0.017(15) Uiso 1 1 calc R . .
C14 C 0.5883(6) 0.1903(6) 0.6150(4) 0.0194(9) Uani 1 1 d . . .
C15 C 0.5262(7) 0.0781(7) 0.5981(5) 0.0276(12) Uani 1 1 d . . .
H151 H 0.4496 0.0516 0.6625 0.059(17) Uiso 1 1 calc R . .
H152 H 0.6095 -0.0128 0.5843 0.059(17) Uiso 1 1 calc R . .
H153 H 0.4795 0.1232 0.5365 0.059(17) Uiso 1 1 calc R . .
O12 O 0.7786(4) 0.3879(4) 0.5960(3) 0.0158(6) Uani 1 1 d . . .
N14 N 0.4999(4) 0.2937(5) 0.6719(3) 0.0144(7) Uani 1 1 d . . .
C21 C 0.3414(5) 0.2982(5) 0.7116(4) 0.0153(8) Uani 1 1 d . . .
C22 C 0.2418(6) 0.3692(6) 0.6440(4) 0.0175(9) Uani 1 1 d . . .
H22 H 0.2780 0.4155 0.5717 0.025(8) Uiso 1 1 calc R . .
C23 C 0.0894(6) 0.3723(6) 0.6822(4) 0.0197(9) Uani 1 1 d . . .
H23 H 0.0223 0.4192 0.6354 0.025(8) Uiso 1 1 calc R . .
C24 C 0.0347(6) 0.3072(6) 0.7885(4) 0.0217(10) Uani 1 1 d . . .
H24 H -0.0694 0.3095 0.8143 0.025(8) Uiso 1 1 calc R . .
C25 C 0.1343(6) 0.2383(6) 0.8569(4) 0.0206(10) Uani 1 1 d . . .
H25 H 0.0976 0.1941 0.9296 0.025(8) Uiso 1 1 calc R . .
C26 C 0.2872(6) 0.2341(6) 0.8189(4) 0.0171(9) Uani 1 1 d . . .
H26 H 0.3544 0.1878 0.8656 0.025(8) Uiso 1 1 calc R . .
C31 C 0.7100(6) 0.1164(7) 0.9600(4) 0.0247(11) Uani 1 1 d . . .
H311 H 0.7219 0.0327 0.9289 0.028(11) Uiso 1 1 calc R . .
H312 H 0.6661 0.0935 1.0375 0.028(11) Uiso 1 1 calc R . .
H313 H 0.8097 0.1310 0.9473 0.028(11) Uiso 1 1 calc R . .
C32 C 0.6068(6) 0.2566(6) 0.9089(4) 0.0176(9) Uani 1 1 d . . .
C33 C 0.4707(6) 0.3305(6) 0.9658(4) 0.0198(9) Uani 1 1 d . . .
H33 H 0.4444 0.2913 1.0409 0.03(2) Uiso 1 1 calc R . .
C34 C 0.3637(5) 0.4622(6) 0.9222(4) 0.0165(9) Uani 1 1 d . . .
C35 C 0.2246(6) 0.5289(7) 1.0037(4) 0.0275(12) Uani 1 1 d . . .
H351 H 0.1956 0.6389 0.9820 0.037(13) Uiso 1 1 calc R . .
H352 H 0.2480 0.4980 1.0743 0.037(13) Uiso 1 1 calc R . .
H353 H 0.1403 0.4929 1.0075 0.037(13) Uiso 1 1 calc R . .
O32 O 0.6583(4) 0.3031(4) 0.8057(3) 0.0169(7) Uani 1 1 d . . .
N34 N 0.3812(5) 0.5247(5) 0.8191(3) 0.0150(7) Uani 1 1 d . . .
C41 C 0.2605(5) 0.6577(5) 0.7893(4) 0.0151(8) Uani 1 1 d . . .
C42 C 0.1208(5) 0.6431(6) 0.7911(4) 0.0180(9) Uani 1 1 d . . .
H42 H 0.1065 0.5464 0.8080 0.030(9) Uiso 1 1 calc R . .
C43 C 0.0027(6) 0.7728(7) 0.7677(4) 0.0227(10) Uani 1 1 d . . .
H43 H -0.0924 0.7638 0.7694 0.030(9) Uiso 1 1 calc R . .
C44 C 0.0232(6) 0.9147(6) 0.7422(5) 0.0245(11) Uani 1 1 d . . .
H44 H -0.0580 1.0022 0.7273 0.030(9) Uiso 1 1 calc R . .
C45 C 0.1618(6) 0.9274(6) 0.7385(5) 0.0242(10) Uani 1 1 d . . .
H45 H 0.1765 1.0242 0.7195 0.030(9) Uiso 1 1 calc R . .
C46 C 0.2817(6) 0.7994(6) 0.7625(5) 0.0219(10) Uani 1 1 d . . .
H46 H 0.3767 0.8094 0.7603 0.030(9) Uiso 1 1 calc R . .

loop_
_atom_site_aniso_label
_atom_site_aniso_U_11
_atom_site_aniso_U_22
_atom_site_aniso_U_33
_atom_site_aniso_U_23
_atom_site_aniso_U_13
_atom_site_aniso_U_12
Re1 0.01235(10) 0.01137(10) 0.00918(10) -0.00084(6) 0.00069(6) -0.00446(6)
Br1 0.0163(2) 0.0183(2) 0.0205(2) -0.00537(18) -0.00008(17) -0.00833(17)
O1 0.0209(17) 0.0213(18) 0.0133(15) -0.0022(14) -0.0010(13) -0.0062(14)
C11 0.022(2) 0.021(2) 0.022(2) -0.006(2) 0.0020(19) -0.0037(19)
C12 0.016(2) 0.017(2) 0.0127(19) -0.0037(17) -0.0005(16) -0.0038(17)
C13 0.017(2) 0.019(2) 0.023(2) -0.0075(19) -0.0018(18) -0.0039(18)
C14 0.017(2) 0.017(2) 0.022(2) -0.0048(19) -0.0047(18) -0.0022(17)
C15 0.026(3) 0.023(3) 0.038(3) -0.013(2) -0.005(2) -0.009(2)
O12 0.0146(15) 0.0161(16) 0.0130(15) -0.0042(12) 0.0023(12) -0.0042(12)
N14 0.0113(16) 0.0156(18) 0.0165(18) -0.0024(15) -0.0025(14) -0.0055(14)
C21 0.016(2) 0.016(2) 0.016(2) -0.0055(17) 0.0010(16) -0.0088(16)
C22 0.019(2) 0.015(2) 0.017(2) -0.0046(17) -0.0018(17) -0.0042(17)
C23 0.021(2) 0.018(2) 0.022(2) -0.0061(19) -0.0045(18) -0.0063(18)
C24 0.017(2) 0.018(2) 0.026(3) -0.007(2) 0.0036(19) -0.0063(18)
C25 0.021(2) 0.021(2) 0.018(2) -0.0037(19) 0.0019(18) -0.0105(19)
C26 0.020(2) 0.016(2) 0.012(2) -0.0027(17) 0.0006(16) -0.0058(17)
C31 0.024(2) 0.024(3) 0.019(2) 0.004(2) -0.008(2) -0.004(2)
C32 0.019(2) 0.016(2) 0.015(2) 0.0002(17) -0.0029(17) -0.0067(17)
C33 0.022(2) 0.018(2) 0.013(2) -0.0004(17) 0.0003(17) -0.0061(18)
C34 0.017(2) 0.020(2) 0.0118(19) -0.0055(17) 0.0016(16) -0.0067(17)
C35 0.019(2) 0.033(3) 0.018(2) -0.003(2) -0.0001(19) 0.000(2)
O32 0.0150(15) 0.0170(17) 0.0129(15) 0.0012(13) 0.0000(12) -0.0044(13)
N34 0.0128(17) 0.0143(18) 0.0149(18) -0.0023(15) -0.0002(14) -0.0039(14)
C41 0.0142(19) 0.015(2) 0.0119(19) -0.0038(16) 0.0014(15) -0.0029(16)
C42 0.015(2) 0.018(2) 0.019(2) -0.0030(18) -0.0011(17) -0.0055(17)
C43 0.016(2) 0.027(3) 0.024(2) -0.008(2) -0.0038(19) -0.0029(19)
C44 0.021(2) 0.020(2) 0.025(3) -0.005(2) -0.002(2) -0.0003(19)
C45 0.022(2) 0.017(2) 0.029(3) -0.001(2) -0.004(2) -0.0050(19)
C46 0.019(2) 0.018(2) 0.027(3) 0.000(2) -0.0059(19) -0.0058(19)

loop_
_atom_type_symbol
_atom_type_description
_atom_type_scat_dispersion_real
_atom_type_scat_dispersion_imag
_atom_type_scat_source
C C 0.0033 0.0016 'International Tables Vol C Tables 4.2.6.8 and 6.1.1.4'
H H 0.0000 0.0000 'International Tables Vol C Tables 4.2.6.8 and 6.1.1.4'
Br Br -0.2901 2.4595 'International Tables Vol C Tables 4.2.6.8 and 6.1.1.4'
N N 0.0061 0.0033 'International Tables Vol C Tables 4.2.6.8 and 6.1.1.4'
O O 0.0106 0.0060 'International Tables Vol C Tables 4.2.6.8 and 6.1.1.4'
Re Re -1.0185 7.2310 'International Tables Vol C Tables 4.2.6.8 and 6.1.1.4'

loop_
_geom_angle_atom_site_label_1
_geom_angle_atom_site_label_2
_geom_angle_atom_site_label_3
_geom_angle
_geom_angle_site_symmetry_1
_geom_angle_site_symmetry_3
_geom_angle_publ_flag
O1 Re1 O32 173.28(16) . . yes
O1 Re1 O12 100.18(16) . . ?
O32 Re1 O12 83.41(14) . . ?
O1 Re1 N14 90.21(18) . . ?
O32 Re1 N14 84.00(16) . . ?
O12 Re1 N14 91.21(15) . . ?
O1 Re1 N34 93.39(17) . . ?
O32 Re1 N34 83.69(15) . . ?
O12 Re1 N34 165.20(16) . . yes
N14 Re1 N34 94.63(16) . . yes
O1 Re1 Br1 97.07(14) . . ?
O32 Re1 Br1 88.92(11) . . ?
O12 Re1 Br1 84.20(11) . . ?
N14 Re1 Br1 171.97(11) . . yes
N34 Re1 Br1 88.33(12) . . ?
C12 C11 H111 109.5 . . ?
C12 C11 H112 109.5 . . ?
H111 C11 H112 109.5 . . ?
C12 C11 H113 109.5 . . ?
H111 C11 H113 109.5 . . ?
H112 C11 H113 109.5 . . ?
O12 C12 C13 126.6(4) . . ?
O12 C12 C11 113.2(4) . . ?
C13 C12 C11 120.2(5) . . ?
C12 C13 C14 127.8(5) . . ?
C12 C13 H13 116.1 . . ?
C14 C13 H13 116.1 . . ?
N14 C14 C13 124.3(5) . . ?
N14 C14 C15 121.2(5) . . ?
C13 C14 C15 114.5(5) . . ?
C14 C15 H151 109.5 . . ?
C14 C15 H152 109.5 . . ?
H151 C15 H152 109.5 . . ?
C14 C15 H153 109.5 . . ?
H151 C15 H153 109.5 . . ?
H152 C15 H153 109.5 . . ?
C12 O12 Re1 125.8(3) . . yes
C14 N14 C21 116.4(4) . . yes
C14 N14 Re1 123.9(3) . . yes
C21 N14 Re1 119.2(3) . . yes
C22 C21 C26 120.0(4) . . ?
C22 C21 N14 120.1(4) . . ?
C26 C21 N14 119.9(4) . . ?
C23 C22 C21 120.0(5) . . ?
C23 C22 H22 120.0 . . ?
C21 C22 H22 120.0 . . ?
C24 C23 C22 120.5(5) . . ?
C24 C23 H23 119.8 . . ?
C22 C23 H23 119.8 . . ?
C23 C24 C25 119.4(5) . . ?
C23 C24 H24 120.3 . . ?
C25 C24 H24 120.3 . . ?
C26 C25 C24 120.4(5) . . ?
C26 C25 H25 119.8 . . ?
C24 C25 H25 119.8 . . ?
C25 C26 C21 119.8(5) . . ?
C25 C26 H26 120.1 . . ?
C21 C26 H26 120.1 . . ?
C32 C31 H311 109.5 . . ?
C32 C31 H312 109.5 . . ?
H311 C31 H312 109.5 . . ?
C32 C31 H313 109.5 . . ?
H311 C31 H313 109.5 . . ?
H312 C31 H313 109.5 . . ?
O32 C32 C33 122.9(5) . . ?
O32 C32 C31 114.9(4) . . ?
C33 C32 C31 122.2(5) . . ?
C32 C33 C34 125.5(5) . . ?
C32 C33 H33 117.3 . . ?
C34 C33 H33 117.3 . . ?
N34 C34 C33 124.0(4) . . ?
N34 C34 C35 120.7(5) . . ?
C33 C34 C35 115.2(4) . . ?
C34 C35 H351 109.5 . . ?
C34 C35 H352 109.5 . . ?
H351 C35 H352 109.5 . . ?
C34 C35 H353 109.5 . . ?
H351 C35 H353 109.5 . . ?
H352 C35 H353 109.5 . . ?
C32 O32 Re1 134.8(3) . . yes
C34 N34 C41 116.4(4) . . yes
C34 N34 Re1 128.6(3) . . yes
C41 N34 Re1 114.9(3) . . yes
C46 C41 C42 120.2(5) . . ?
C46 C41 N34 120.0(4) . . ?
C42 C41 N34 119.8(4) . . ?
C43 C42 C41 119.2(5) . . ?
C43 C42 H42 120.4 . . ?
C41 C42 H42 120.4 . . ?
C44 C43 C42 120.8(5) . . ?
C44 C43 H43 119.6 . . ?
C42 C43 H43 119.6 . . ?
C45 C44 C43 119.5(5) . . ?
C45 C44 H44 120.2 . . ?
C43 C44 H44 120.2 . . ?
C44 C45 C46 120.9(5) . . ?
C44 C45 H45 119.5 . . ?
C46 C45 H45 119.5 . . ?
C41 C46 C45 119.4(5) . . ?
C41 C46 H46 120.3 . . ?
C45 C46 H46 120.3 . . ?

loop_
_geom_bond_atom_site_label_1
_geom_bond_atom_site_label_2
_geom_bond_distance
_geom_bond_site_symmetry_2
_geom_bond_publ_flag
Re1 O1 1.676(4) . yes
Re1 O32 2.012(4) . yes
Re1 O12 2.016(3) . yes
Re1 N14 2.095(4) . yes
Re1 N34 2.137(4) . yes
Re1 Br1 2.5502(7) . yes
C11 C12 1.504(7) . ?
C11 H111 0.98 . ?
C11 H112 0.98 . ?
C11 H113 0.98 . ?
C12 O12 1.308(6) . yes
C12 C13 1.365(7) . ?
C13 C14 1.423(7) . ?
C13 H13 0.95 . ?
C14 N14 1.327(6) . yes
C14 C15 1.522(8) . ?
C15 H151 0.98 . ?
C15 H152 0.98 . ?
C15 H153 0.98 . ?
N14 C21 1.445(6) . yes
C21 C22 1.392(7) . ?
C21 C26 1.398(6) . ?
C22 C23 1.392(7) . ?
C22 H22 0.95 . ?
C23 C24 1.392(7) . ?
C23 H23 0.95 . ?
C24 C25 1.400(8) . ?
C24 H24 0.95 . ?
C25 C26 1.394(7) . ?
C25 H25 0.95 . ?
C26 H26 0.95 . ?
C31 C32 1.494(7) . ?
C31 H311 0.98 . ?
C31 H312 0.98 . ?
C31 H313 0.98 . ?
C32 O32 1.313(6) . yes
C32 C33 1.360(7) . ?
C33 C34 1.431(7) . ?
C33 H33 0.95 . ?
C34 N34 1.318(6) . yes
C34 C35 1.516(7) . ?
C35 H351 0.98 . ?
C35 H352 0.98 . ?
C35 H353 0.98 . ?
N34 C41 1.452(6) . yes
C41 C46 1.391(7) . ?
C41 C42 1.402(7) . ?
C42 C43 1.399(7) . ?
C42 H42 0.95 . ?
C43 C44 1.391(8) . ?
C43 H43 0.95 . ?
C44 C45 1.376(8) . ?
C44 H44 0.95 . ?
C45 C46 1.403(7) . ?
C45 H45 0.95 . ?
C46 H46 0.95 . ?

loop_
_geom_torsion_atom_site_label_1
_geom_torsion_atom_site_label_2
_geom_torsion_atom_site_label_3
_geom_torsion_atom_site_label_4
_geom_torsion
_geom_torsion_site_symmetry_1
_geom_torsion_site_symmetry_2
_geom_torsion_site_symmetry_3
_geom_torsion_site_symmetry_4
_geom_torsion_publ_flag
O12 C12 C13 C14 2.9(9) . . . . ?
C11 C12 C13 C14 -178.8(5) . . . . ?
C12 C13 C14 N14 -7.2(9) . . . . ?
C12 C13 C14 C15 172.2(5) . . . . ?
C13 C12 O12 Re1 3.2(7) . . . . ?
C11 C12 O12 Re1 -175.2(3) . . . . ?
O1 Re1 O12 C12 -94.4(4) . . . . ?
O32 Re1 O12 C12 79.8(4) . . . . ?
N14 Re1 O12 C12 -4.0(4) . . . . ?
N34 Re1 O12 C12 109.4(6) . . . . ?
Br1 Re1 O12 C12 169.4(4) . . . . ?
C13 C14 N14 C21 176.4(5) . . . . ?
C15 C14 N14 C21 -3.0(7) . . . . ?
C13 C14 N14 Re1 4.6(7) . . . . ?
C15 C14 N14 Re1 -174.8(4) . . . . ?
O1 Re1 N14 C14 100.4(4) . . . . ?
O32 Re1 N14 C14 -83.0(4) . . . . ?
O12 Re1 N14 C14 0.2(4) . . . . ?
N34 Re1 N14 C14 -166.2(4) . . . . ?
O1 Re1 N14 C21 -71.2(4) . . . . ?
O32 Re1 N14 C21 105.4(4) . . . . ?
O12 Re1 N14 C21 -171.4(3) . . . . ?
N34 Re1 N14 C21 22.2(4) . . . . ?
C14 N14 C21 C22 -80.0(6) . . . . ?
Re1 N14 C21 C22 92.2(5) . . . . ?
C14 N14 C21 C26 101.4(6) . . . . ?
Re1 N14 C21 C26 -86.4(5) . . . . ?
C26 C21 C22 C23 -1.9(7) . . . . ?
N14 C21 C22 C23 179.5(4) . . . . ?
C21 C22 C23 C24 1.2(8) . . . . ?
C22 C23 C24 C25 0.0(8) . . . . ?
C23 C24 C25 C26 -0.4(8) . . . . ?
C24 C25 C26 C21 -0.4(8) . . . . ?
C22 C21 C26 C25 1.6(7) . . . . ?
N14 C21 C26 C25 -179.8(4) . . . . ?
O32 C32 C33 C34 2.6(9) . . . . ?
C31 C32 C33 C34 -177.9(5) . . . . ?
C32 C33 C34 N34 3.5(9) . . . . ?
C32 C33 C34 C35 -176.3(5) . . . . ?
C33 C32 O32 Re1 -8.8(8) . . . . ?
C31 C32 O32 Re1 171.7(4) . . . . ?
O12 Re1 O32 C32 179.4(5) . . . . ?
N14 Re1 O32 C32 -88.6(5) . . . . ?
N34 Re1 O32 C32 6.7(5) . . . . ?
Br1 Re1 O32 C32 95.1(5) . . . . ?
C33 C34 N34 C41 179.7(5) . . . . ?
C35 C34 N34 C41 -0.6(7) . . . . ?
C33 C34 N34 Re1 -3.9(8) . . . . ?
C35 C34 N34 Re1 175.9(4) . . . . ?
O1 Re1 N34 C34 173.7(4) . . . . ?
O32 Re1 N34 C34 -0.2(4) . . . . ?
O12 Re1 N34 C34 -29.7(9) . . . . ?
N14 Re1 N34 C34 83.2(4) . . . . ?
Br1 Re1 N34 C34 -89.3(4) . . . . ?
O1 Re1 N34 C41 -9.8(4) . . . . ?
O32 Re1 N34 C41 176.3(3) . . . . ?
O12 Re1 N34 C41 146.8(5) . . . . ?
N14 Re1 N34 C41 -100.3(3) . . . . ?
Br1 Re1 N34 C41 87.2(3) . . . . ?
C34 N34 C41 C46 104.0(6) . . . . ?
Re1 N34 C41 C46 -72.9(5) . . . . ?
C34 N34 C41 C42 -74.0(6) . . . . ?
Re1 N34 C41 C42 109.1(4) . . . . ?
C46 C41 C42 C43 -1.3(7) . . . . ?
N34 C41 C42 C43 176.7(4) . . . . ?
C41 C42 C43 C44 0.5(8) . . . . ?
C42 C43 C44 C45 0.8(8) . . . . ?
C43 C44 C45 C46 -1.4(9) . . . . ?
C42 C41 C46 C45 0.8(8) . . . . ?
N34 C41 C46 C45 -177.2(5) . . . . ?
C44 C45 C46 C41 0.6(9) . . . . ?
